data_2016825
loop_
_publ_author_name
'Cadoni, Marcella'
'Ferraris, Giovanni'

_publ_section_title
;
 Penkvilksite-2<i>O</i>: Na~2~TiSi~4~O~11~&#x00B7;2H~2~O
;
_journal_coeditor_code FA3162
_journal_issue 11
_journal_name_full 'Acta Crystallographica Section C'
_journal_page_first i87
_journal_page_last i90
_journal_paper_doi 10.1107/S0108270108031806
_journal_volume 64
_journal_year 2008
_chemical_compound_source Synthetic
_chemical_formula_iupac 'Na2 Ti Si4 O11, 2H2 O'
_chemical_formula_moiety 'Na2 Ti Si4 O11, 2(H2 O)'
_chemical_formula_sum 'H4 Na2 O13 Si4 Ti'
_chemical_formula_weight 418.10
_chemical_name_common 'sodium titanosilicate hydrate'
_chemical_name_mineral Penkvilksite
_chemical_name_systematic
;
disodium titanium tetrasilicate dihydrate
;
_space_group_IT_number 60
_symmetry_cell_setting orthorhombic
_symmetry_space_group_name_Hall '-P 2a 2n'
_symmetry_space_group_name_H-M 'P n c a'
_atom_sites_solution_hydrogens geom
_atom_sites_solution_primary direct
_atom_sites_solution_secondary difmap
_audit_creation_method SHELXL-97
_cell_angle_alpha 90.00
_cell_angle_beta 90.00
_cell_angle_gamma 90.00
_cell_formula_units_Z 4
_cell_length_a 16.320(2)
_cell_length_b 8.7378(9)
_cell_length_c 7.3854(8)
_cell_measurement_reflns_used 1306
_cell_measurement_temperature 295(2)
_cell_measurement_theta_max 28.3
_cell_measurement_theta_min 2.5
_cell_volume 1053.2(2)
_computing_cell_refinement 'SMART (Bruker, 2004)'
_computing_data_collection 'SMART (Bruker, 2004)'
_computing_data_reduction 'SAINT-Plus (Bruker, 2004) and SADABS (Sheldrick, 2002)'
_computing_molecular_graphics 'ATOMS 6.2 (Dowty, 2002)'
_computing_publication_material 'SHELXL97 (Sheldrick, 2008)'
_computing_structure_refinement 'SHELXL97 (Sheldrick, 2008)'
_computing_structure_solution 'SHELXS97 (Sheldrick, 2008)'
_database_code_amcsd 0010347
_diffrn_ambient_temperature 293(2)
_diffrn_measured_fraction_theta_full 1.000
_diffrn_measured_fraction_theta_max 1.000
_diffrn_measurement_device_type 'Bruker SMART APEX'
_diffrn_measurement_method '\f and \w'
_diffrn_radiation_monochromator graphite
_diffrn_radiation_type MoK\a
_diffrn_radiation_wavelength 0.71073
_diffrn_reflns_av_R_equivalents 0.0820
_diffrn_reflns_av_sigmaI/netI 0.0379
_diffrn_reflns_limit_h_max 21
_diffrn_reflns_limit_h_min -21
_diffrn_reflns_limit_k_max 11
_diffrn_reflns_limit_k_min -11
_diffrn_reflns_limit_l_max 9
_diffrn_reflns_limit_l_min -9
_diffrn_reflns_number 13075
_diffrn_reflns_theta_full 28.28
_diffrn_reflns_theta_max 28.28
_diffrn_reflns_theta_min 2.50
_exptl_absorpt_coefficient_mu 1.427
_exptl_absorpt_correction_T_max 0.9720
_exptl_absorpt_correction_T_min 0.8705
_exptl_absorpt_correction_type multi-scan
_exptl_absorpt_process_details '(SADABS; Sheldrick, 2002)'
_exptl_crystal_colour colourless
_exptl_crystal_density_diffrn 2.638
_exptl_crystal_density_method 'not measured'
_exptl_crystal_description tabular
_exptl_crystal_F_000 832
_exptl_crystal_size_max 0.10
_exptl_crystal_size_mid 0.09
_exptl_crystal_size_min 0.02
_refine_diff_density_max 1.133
_refine_diff_density_min -1.131
_refine_ls_extinction_coef 0.0028(13)
_refine_ls_extinction_expression Fc^*^=kFc[1+0.001xFc^2^\l^3^/sin(2\q)]^-1/4^
_refine_ls_extinction_method 'SHELXL97 (Sheldrick, 2008)'
_refine_ls_goodness_of_fit_ref 1.230
_refine_ls_hydrogen_treatment noref
_refine_ls_matrix_type full
_refine_ls_number_parameters 94
_refine_ls_number_reflns 1306
_refine_ls_number_restraints 0
_refine_ls_restrained_S_all 1.230
_refine_ls_R_factor_all 0.0868
_refine_ls_R_factor_gt 0.0756
_refine_ls_shift/su_max 0.000
_refine_ls_shift/su_mean 0.000
_refine_ls_structure_factor_coef Fsqd
_refine_ls_weighting_details 'calc w=1/[\s^2^(Fo^2^)+(0.0457P)^2^+14.7729P] where P=(Fo^2^+2Fc^2^)/3'
_refine_ls_weighting_scheme calc
_refine_ls_wR_factor_gt 0.1568
_refine_ls_wR_factor_ref 0.1610
_reflns_number_gt 1109
_reflns_number_total 1306
_reflns_threshold_expression I>2\s(I)
_cod_data_source_file fa3162.cif
_cod_data_source_block I
_cod_database_code 2016825
_cod_database_fobs_code 2016825

loop_
_space_group_symop_operation_xyz
'x, y, z'
'-x+1/2, -y, z'
'x+1/2, -y+1/2, -z+1/2'
'-x, y+1/2, -z+1/2'
'-x, -y, -z'
'x-1/2, y, -z'
'-x-1/2, y-1/2, z-1/2'
'x, -y-1/2, z-1/2'

loop_
_atom_site_type_symbol
_atom_site_label
_atom_site_fract_x
_atom_site_fract_y
_atom_site_fract_z
_atom_site_U_iso_or_equiv
_atom_site_adp_type
_atom_site_calc_flag
_atom_site_refinement_flags
_atom_site_occupancy
Ti Ti1 0.0000 0.5000 0.0000 0.0080(4) Uani d S 1
Si Si1 0.07996(10) 0.16049(18) 0.1236(2) 0.0078(4) Uani d . 1
Si Si2 0.15690(10) 0.44096(19) 0.2605(2) 0.0078(4) Uani d . 1
Na Na1 0.0970(2) 0.6916(3) 0.6282(5) 0.0294(8) Uani d . 1
O O1 0.1583(3) 0.2605(5) 0.1991(6) 0.0112(9) Uani d . 1
O O2 0.0519(3) 0.0382(5) 0.2726(6) 0.0117(9) Uani d . 1
O O3 0.0097(3) 0.2794(5) 0.0611(6) 0.0116(9) Uani d . 1
O O4 0.1146(3) 0.0513(5) -0.0410(6) 0.0121(9) Uani d . 1
O O5 0.1063(3) 0.5405(5) 0.1149(6) 0.0110(9) Uani d . 1
O O6 0.2500 0.5000 0.2702(8) 0.0130(12) Uani d S 1
O O7W 0.1913(4) 0.6844(8) -0.1457(9) 0.0410(17) Uani d . 1
H H1 0.2575 0.7027 -0.1631 0.070 Uiso d . 1

loop_
_atom_site_aniso_label
_atom_site_aniso_U_11
_atom_site_aniso_U_22
_atom_site_aniso_U_33
_atom_site_aniso_U_12
_atom_site_aniso_U_13
_atom_site_aniso_U_23
Ti1 0.0120(7) 0.0076(6) 0.0045(6) 0.0008(6) -0.0004(6) -0.0005(6)
Si1 0.0131(8) 0.0069(7) 0.0035(7) -0.0007(6) 0.0001(6) -0.0007(6)
Si2 0.0112(8) 0.0090(7) 0.0032(7) 0.0000(6) 0.0000(6) 0.0001(6)
Na1 0.045(2) 0.0103(12) 0.0324(18) -0.0055(13) -0.0193(16) 0.0045(12)
O1 0.016(2) 0.0088(19) 0.009(2) 0.0043(18) -0.0036(17) 0.0010(16)
O2 0.016(2) 0.011(2) 0.007(2) 0.0024(17) 0.0011(17) 0.0023(16)
O3 0.013(2) 0.011(2) 0.011(2) 0.0042(17) -0.0031(17) 0.0018(16)
O4 0.019(2) 0.011(2) 0.007(2) 0.0017(18) 0.0064(17) -0.0017(16)
O5 0.018(2) 0.0075(19) 0.0078(19) -0.0030(16) -0.0011(17) 0.0016(16)
O6 0.011(3) 0.017(3) 0.011(3) -0.001(2) 0.000 0.000
O7W 0.031(3) 0.056(4) 0.036(4) -0.015(3) -0.007(3) 0.027(3)

loop_
_atom_type_symbol
_atom_type_description
_atom_type_scat_dispersion_real
_atom_type_scat_dispersion_imag
_atom_type_scat_source
O O 0.0106 0.0060 'International Tables Vol C Tables 4.2.6.8 and 6.1.1.4'
H H 0.0000 0.0000 'International Tables Vol C Tables 4.2.6.8 and 6.1.1.4'
Na Na 0.0362 0.0249 'International Tables Vol C Tables 4.2.6.8 and 6.1.1.4'
Si Si 0.0817 0.0704 'International Tables Vol C Tables 4.2.6.8 and 6.1.1.4'
Ti Ti 0.2776 0.4457 'International Tables Vol C Tables 4.2.6.8 and 6.1.1.4'

loop_
_geom_angle_atom_site_label_1
_geom_angle_atom_site_label_2
_geom_angle_atom_site_label_3
_geom_angle_site_symmetry_1
_geom_angle_site_symmetry_3
_geom_angle
O2 Ti1 O5 4 5_565 91.12(18)
O2 Ti1 O5 4 . 88.88(18)
O2 Ti1 O3 4 5_565 89.72(18)
O5 Ti1 O3 . 5_565 89.65(17)
O2 Ti1 O3 4 . 90.28(18)
O5 Ti1 O3 . . 90.35(17)
O2 Si1 O3 . . 115.0(2)
O2 Si1 O4 . . 102.6(2)
O3 Si1 O4 . . 113.9(3)
O2 Si1 O1 . . 110.1(2)
O3 Si1 O1 . . 107.9(2)
O4 Si1 O1 . . 106.9(2)
O6 Si2 O5 . . 109.9(2)
O6 Si2 O4 . 8_566 110.4(3)
O5 Si2 O4 . 8_566 111.3(2)
O6 Si2 O1 . . 107.90(19)
O5 Si2 O1 . . 110.0(2)
O4 Si2 O1 8_566 . 107.2(2)
O7W Na1 O5 1_556 8_576 90.8(2)
O7W Na1 O3 1_556 4 160.7(3)
O5 Na1 O3 8_576 4 72.49(17)
O7W Na1 O2 1_556 8_566 81.8(2)
O5 Na1 O2 8_576 8_566 151.2(2)
O3 Na1 O2 4 8_566 108.08(19)
O7W Na1 O4 1_556 8_566 105.5(2)
O5 Na1 O4 8_576 8_566 145.6(2)
O3 Na1 O4 4 8_566 93.75(18)
O2 Na1 O4 8_566 8_566 62.70(15)
O7W Na1 O7W 1_556 8_576 99.9(2)
O5 Na1 O7W 8_576 8_576 62.76(19)
O3 Na1 O7W 4 8_576 81.38(19)
O2 Na1 O7W 8_566 8_576 145.9(2)
O4 Na1 O7W 8_566 8_576 84.4(2)
O7W Na1 O3 1_556 5_566 80.1(2)
O5 Na1 O3 8_576 5_566 89.14(18)
O3 Na1 O3 4 5_566 89.86(18)
O2 Na1 O3 8_566 5_566 62.22(16)
O4 Na1 O3 8_566 5_566 122.99(18)
O7W Na1 O3 8_576 5_566 151.89(19)
O7W Na1 O2 1_556 5_566 109.8(2)
O5 Na1 O2 8_576 5_566 51.33(15)
O3 Na1 O2 4 5_566 52.19(15)
O2 Na1 O2 8_566 5_566 105.20(13)
O4 Na1 O2 8_566 5_566 140.43(17)
O7W Na1 O2 8_576 5_566 106.16(17)
O3 Na1 O2 5_566 5_566 49.50(12)
Si1 Na1 O2 8_566 5_566 128.15(14)
Ti1 Na1 O2 4 5_566 32.80(8)
Si1 Na1 O2 4 5_566 65.19(10)
Si2 O1 Si1 . . 126.3(3)
O6 O1 O4 . 8_566 60.64(17)
Si2 O1 O3 . . 91.9(2)
Si1 O1 O3 . . 35.65(14)
Si1 O2 Ti1 . 4_545 147.9(3)
Si1 O2 Na1 . 8_565 99.6(2)
Ti1 O2 Na1 4_545 8_565 112.5(2)
Si1 O3 Ti1 . . 138.3(3)
Si1 O3 Na1 . 4_545 118.9(2)
Ti1 O3 Na1 . 4_545 97.01(18)
Si1 O3 Na1 . 5_566 104.9(2)
Ti1 O3 Na1 . 5_566 92.72(17)
Na1 O3 Na1 4_545 5_566 93.12(19)
Si1 O3 Si2 . . 67.26(16)
Ti1 O3 Si2 . . 74.47(13)
Na1 O3 Si2 4_545 . 169.9(2)
Na1 O3 Si2 5_566 . 92.80(14)
Si2 O4 Si1 8_565 . 142.2(3)
Si2 O4 Na1 8_565 8_565 122.7(2)
Si1 O4 Na1 . 8_565 94.8(2)
Si2 O4 Na1 8_565 4_545 103.0(2)
Si1 O4 Na1 . 4_545 67.54(17)
Na1 O4 Na1 8_565 4_545 105.17(16)
Si2 O5 Ti1 . . 130.1(2)
Si2 O5 Na1 . 8_575 122.9(2)
Ti1 O5 Na1 . 8_575 98.1(2)
Si2 O6 Si2 2_565 . 174.9(5)
Si2 O6 Na1 2_565 8_575 112.31(12)
Si2 O6 Na1 . 8_575 66.17(10)
Na1 O6 Na1 8_575 7_655 148.1(2)
Na1 O7W O5 1_554 . 100.9(2)
Na1 O7W Na1 1_554 8_575 98.6(3)
Na1 O7W H1 1_554 . 125.1(4)
Na1 O7W H1 8_575 . 125.2(5)

loop_
_geom_bond_atom_site_label_1
_geom_bond_atom_site_label_2
_geom_bond_site_symmetry_2
_geom_bond_distance
Ti1 O2 4 1.911(4)
Ti1 O5 . 1.964(4)
Ti1 O3 . 1.986(4)
Ti1 Na1 4_545 3.265(3)
Ti1 Na1 1_554 3.585(3)
Si1 O2 . 1.601(4)
Si1 O3 . 1.615(4)
Si1 O4 . 1.645(4)
Si1 O1 . 1.647(5)
Si1 Na1 8_565 3.089(3)
Si1 Na1 4_545 3.445(4)
Si2 O6 . 1.6062(17)
Si2 O5 . 1.611(5)
Si2 O4 8_566 1.622(4)
Si2 O1 . 1.641(5)
Si2 O3 . 3.152(5)
Si2 Na1 8_575 3.496(3)
Na1 O7W 1_556 2.273(7)
Na1 O5 8_576 2.348(5)
Na1 O3 4 2.361(5)
Na1 O2 8_566 2.389(5)
Na1 O4 8_566 2.480(5)
Na1 O7W 8_576 2.764(8)
Na1 O3 5_566 2.892(6)
Na1 O2 5_566 3.466(5)
O1 O6 . 2.625(5)
O1 O4 8_566 2.626(6)
O1 O3 . 2.637(6)
O1 O4 . 2.645(6)
O1 O2 . 2.662(6)
O1 O5 . 2.663(6)
O2 O4 . 2.534(6)
O2 O3 . 2.713(6)
O2 O5 4_545 2.713(6)
O2 O3 8_566 2.749(6)
O2 O3 4_545 2.762(6)
O2 O5 8_566 2.766(6)
O2 O7W 8_566 3.053(8)
O2 O4 5 3.305(7)
O3 O4 . 2.733(6)
O3 O5 5_565 2.784(6)
O3 O5 . 2.801(6)
O4 O6 7_655 2.651(5)
O4 O5 8_565 2.668(6)
O5 O6 . 2.634(5)
O5 O7W . 2.685(7)
O6 O7W 7_656 2.985(6)
O7W O1 7_665 2.788(7)
O7W H1 . 1.099(6)

loop_
_cod_related_entry_id
_cod_related_entry_database
_cod_related_entry_code
1 AMCSD 0010347
